data_4103781
loop_
_publ_author_name
'Damien Guironnet'
'Philipp Roesle'
'Thomas R\"unzi'
'Inigo G\"ottker-Schnetmann'
'Stefan Mecking'

_publ_contact_author_address
;Fachbereich Chemie
Universit\"at Konstanz
D-78457 Konstanz
;
_publ_contact_author_email stefan.mecking@uni-konstanz.de
_publ_contact_author_fax '++49 7531 885152'
_publ_contact_author_name 'Prof. Dr. Stefan Mecking'
_publ_contact_author_phone '++49 7531 885151'
_publ_section_title
;
 Insertion Polymerization of Acrylate
;
_journal_name_full 'Journal of the American Chemical Society'
_journal_page_first 422
_journal_page_last 423
_journal_paper_doi 10.1021/ja808017n
_journal_volume 131
_journal_year 2009
_chemical_formula_moiety 'C37 H39 O8 P Pd S2, 0.5 C5 H12'
_chemical_formula_sum 'C39.5 H45 O8 P Pd S2'
_chemical_formula_weight 849.24
_chemical_name_systematic
; 
 ? 
;
_space_group_IT_number 2
_symmetry_cell_setting triclinic
_symmetry_Int_Tables_number 2
_symmetry_space_group_name_Hall '-P 1'
_symmetry_space_group_name_H-M 'P -1'
_atom_sites_solution_hydrogens geom
_atom_sites_solution_primary direct
_atom_sites_solution_secondary difmap
_audit_creation_method SHELXL-97
_cell_angle_alpha 96.244(5)
_cell_angle_beta 95.976(5)
_cell_angle_gamma 91.175(5)
_cell_formula_units_Z 2
_cell_length_a 10.2115(7)
_cell_length_b 11.9691(7)
_cell_length_c 15.3437(9)
_cell_measurement_reflns_used 45185
_cell_measurement_temperature 100(2)
_cell_measurement_theta_max 28.94
_cell_measurement_theta_min 2.01
_cell_volume 1853.1(2)
_computing_cell_refinement 'STOE X-AREA'
_computing_data_collection 'STOE X-AREA'
_computing_data_reduction 'STOE X-RED'
_computing_molecular_graphics ORTEP32
_computing_structure_refinement 'SHELXL-97 (Sheldrick, 1997)'
_computing_structure_solution 'SHELXS-97 (Sheldrick, 1990)'
_diffrn_ambient_temperature 100(2)
_diffrn_detector_area_resol_mean 6.67
_diffrn_measured_fraction_theta_full 0.974
_diffrn_measured_fraction_theta_max 0.974
_diffrn_measurement_device '2-circle goniometer'
_diffrn_measurement_device_type 'STOE IPDS 2T'
_diffrn_measurement_method 'rotation method'
_diffrn_radiation_monochromator graphite
_diffrn_radiation_source 'fine-focus sealed tube'
_diffrn_radiation_type MoK\a
_diffrn_radiation_wavelength 0.71073
_diffrn_reflns_av_R_equivalents 0.0516
_diffrn_reflns_av_sigmaI/netI 0.0564
_diffrn_reflns_limit_h_max 13
_diffrn_reflns_limit_h_min -13
_diffrn_reflns_limit_k_max 15
_diffrn_reflns_limit_k_min -15
_diffrn_reflns_limit_l_max 17
_diffrn_reflns_limit_l_min -20
_diffrn_reflns_number 25251
_diffrn_reflns_theta_full 28.42
_diffrn_reflns_theta_max 28.42
_diffrn_reflns_theta_min 2.01
_exptl_absorpt_coefficient_mu 0.710
_exptl_absorpt_correction_T_max 0.7344
_exptl_absorpt_correction_T_min 0.6635
_exptl_absorpt_correction_type integration
_exptl_absorpt_process_details 'STOE X-RED32'
_exptl_crystal_colour colourless
_exptl_crystal_density_diffrn 1.522
_exptl_crystal_density_method 'not measured'
_exptl_crystal_description rhombus
_exptl_crystal_F_000 878
_exptl_crystal_size_max 0.500
_exptl_crystal_size_mid 0.317
_exptl_crystal_size_min 0.150
_platon_squeeze_details
;
;
_refine_diff_density_max 1.374
_refine_diff_density_min -0.902
_refine_diff_density_rms 0.096
_refine_ls_extinction_method none
_refine_ls_goodness_of_fit_ref 1.050
_refine_ls_hydrogen_treatment constr
_refine_ls_matrix_type full
_refine_ls_number_parameters 451
_refine_ls_number_reflns 9084
_refine_ls_number_restraints 0
_refine_ls_restrained_S_all 1.050
_refine_ls_R_factor_all 0.0660
_refine_ls_R_factor_gt 0.0456
_refine_ls_shift/su_max 0.001
_refine_ls_shift/su_mean 0.000
_refine_ls_structure_factor_coef Fsqd
_refine_ls_weighting_details 'calc w=1/[\s^2^(Fo^2^)+(0.0260P)^2^+3.2562P] where P=(Fo^2^+2Fc^2^)/3'
_refine_ls_weighting_scheme calc
_refine_ls_wR_factor_gt 0.0851
_refine_ls_wR_factor_ref 0.0902
_reflns_number_gt 7162
_reflns_number_total 9084
_reflns_threshold_expression >2sigma(I)
_cod_data_source_file ja808017n_si_001.cif
_cod_data_source_block d:\x_ray\gs08_039b
_cod_original_formula_sum 'C39.50 H45 O8 P Pd S2'
_cod_database_code 4103781

loop_
_symmetry_equiv_pos_as_xyz
'x, y, z'
'-x, -y, -z'

loop_
_atom_site_label
_atom_site_type_symbol
_atom_site_fract_x
_atom_site_fract_y
_atom_site_fract_z
_atom_site_U_iso_or_equiv
_atom_site_adp_type
_atom_site_occupancy
_atom_site_symmetry_multiplicity
_atom_site_calc_flag
_atom_site_refinement_flags
Pd1 Pd -0.21754(2) -0.20049(2) -0.354247(17) 0.01527(6) Uani 1 1 d .
S1 S -0.34041(7) 0.03240(6) -0.31397(5) 0.01706(15) Uani 1 1 d .
P1 P -0.13305(7) -0.15321(6) -0.21115(5) 0.01351(15) Uani 1 1 d .
S2 S -0.32266(9) -0.23558(7) -0.49666(5) 0.02313(18) Uani 1 1 d .
O3 O -0.4596(2) -0.03645(19) -0.34123(16) 0.0232(5) Uani 1 1 d .
O6 O 0.0627(2) -0.1349(2) -0.45282(15) 0.0239(5) Uani 1 1 d .
O4 O -0.1450(2) -0.55566(18) -0.19853(15) 0.0209(5) Uani 1 1 d .
O5 O -0.4037(2) -0.24206(18) -0.15214(16) 0.0205(5) Uani 1 1 d .
O1 O -0.2245(2) -0.01829(18) -0.35039(15) 0.0185(5) Uani 1 1 d .
O2 O -0.3521(2) 0.14848(19) -0.33035(16) 0.0259(5) Uani 1 1 d .
O7 O 0.1716(2) -0.30837(19) -0.19652(16) 0.0231(5) Uani 1 1 d .
O8 O -0.2745(3) -0.3215(2) -0.56135(17) 0.0338(6) Uani 1 1 d .
C22 C 0.0218(3) -0.0725(2) -0.2166(2) 0.0151(6) Uani 1 1 d .
C27 C 0.0409(3) 0.0339(3) -0.1692(2) 0.0180(6) Uani 1 1 d .
H27A H -0.0231 0.0604 -0.1320 0.022 Uiso 1 1 calc R
C8 C -0.0945(3) -0.2457(2) -0.1247(2) 0.0150(6) Uani 1 1 d .
C33 C 0.1476(3) -0.3221(3) -0.2867(2) 0.0209(7) Uani 1 1 d .
C23 C 0.1171(3) -0.1121(3) -0.2719(2) 0.0161(6) Uani 1 1 d .
C14 C -0.2771(3) -0.3989(3) -0.1776(2) 0.0161(6) Uani 1 1 d .
C12 C 0.0403(3) -0.2637(3) 0.0136(2) 0.0189(6) Uani 1 1 d .
H12A H 0.1115 -0.2369 0.0560 0.023 Uiso 1 1 calc R
C2 C -0.2345(3) -0.0462(3) -0.1543(2) 0.0155(6) Uani 1 1 d .
C10 C -0.1345(3) -0.3976(3) -0.0388(2) 0.0191(6) Uani 1 1 d .
H10A H -0.1833 -0.4636 -0.0310 0.023 Uiso 1 1 calc R
C9 C -0.1678(3) -0.3440(3) -0.1145(2) 0.0162(6) Uani 1 1 d .
C7 C -0.2344(3) -0.0411(3) -0.0626(2) 0.0179(6) Uani 1 1 d .
H7A H -0.1838 -0.0929 -0.0317 0.022 Uiso 1 1 calc R
C13 C 0.0093(3) -0.2086(3) -0.0601(2) 0.0158(6) Uani 1 1 d .
H13A H 0.0600 -0.1434 -0.0674 0.019 Uiso 1 1 calc R
C15 C -0.2657(3) -0.5095(3) -0.2168(2) 0.0189(6) Uani 1 1 d .
C11 C -0.0335(3) -0.3582(3) 0.0250(2) 0.0200(6) Uani 1 1 d .
H11A H -0.0150 -0.3957 0.0761 0.024 Uiso 1 1 calc R
C21 C -0.5212(3) -0.1815(3) -0.1715(2) 0.0229(7) Uani 1 1 d .
H21C H -0.5160 -0.1094 -0.1342 0.027 Uiso 1 1 calc R
H21B H -0.5980 -0.2258 -0.1599 0.027 Uiso 1 1 calc R
H21A H -0.5297 -0.1680 -0.2337 0.027 Uiso 1 1 calc R
C19 C -0.3967(3) -0.3468(3) -0.1962(2) 0.0191(6) Uani 1 1 d .
C18 C -0.4985(3) -0.3999(3) -0.2538(2) 0.0253(7) Uani 1 1 d .
H18A H -0.5770 -0.3616 -0.2683 0.030 Uiso 1 1 calc R
C24 C 0.2259(3) -0.0411(3) -0.2775(2) 0.0205(6) Uani 1 1 d .
H24A H 0.2901 -0.0662 -0.3151 0.025 Uiso 1 1 calc R
C28 C 0.1145(3) -0.2247(3) -0.3254(2) 0.0184(6) Uani 1 1 d .
C16 C -0.3688(3) -0.5663(3) -0.2714(2) 0.0239(7) Uani 1 1 d .
H16A H -0.3603 -0.6421 -0.2955 0.029 Uiso 1 1 calc R
C1 C -0.1821(3) -0.3660(3) -0.3623(2) 0.0201(6) Uani 1 1 d .
H1A H -0.1378 -0.3877 -0.4150 0.028(10) Uiso 1 1 calc R
H1B H -0.2656 -0.4089 -0.3661 0.059(15) Uiso 1 1 calc R
H1C H -0.1256 -0.3818 -0.3097 0.029(10) Uiso 1 1 calc R
C29 C 0.0961(3) -0.2323(3) -0.4181(2) 0.0227(7) Uani 1 1 d .
C4 C -0.3816(3) 0.1119(3) -0.1493(2) 0.0220(7) Uani 1 1 d .
H4A H -0.4319 0.1647 -0.1793 0.026 Uiso 1 1 calc R
C32 C 0.1602(3) -0.4241(3) -0.3377(3) 0.0255(7) Uani 1 1 d .
H32A H 0.1807 -0.4900 -0.3103 0.031 Uiso 1 1 calc R
C3 C -0.3117(3) 0.0317(2) -0.1975(2) 0.0174(6) Uani 1 1 d .
C26 C 0.1505(3) 0.1022(3) -0.1749(2) 0.0221(7) Uani 1 1 d .
H26A H 0.1620 0.1740 -0.1414 0.027 Uiso 1 1 calc R
C6 C -0.3063(3) 0.0376(3) -0.0155(2) 0.0213(7) Uani 1 1 d .
H6A H -0.3057 0.0378 0.0465 0.026 Uiso 1 1 calc R
C25 C 0.2431(3) 0.0637(3) -0.2304(2) 0.0240(7) Uani 1 1 d .
H25A H 0.3181 0.1097 -0.2358 0.029 Uiso 1 1 calc R
C5 C -0.3786(3) 0.1156(3) -0.0589(2) 0.0248(7) Uani 1 1 d .
H5A H -0.4256 0.1709 -0.0268 0.030 Uiso 1 1 calc R
C30 C 0.1104(4) -0.3340(3) -0.4695(2) 0.0288(8) Uani 1 1 d .
H30A H 0.0982 -0.3381 -0.5320 0.035 Uiso 1 1 calc R
C36 C -0.3367(4) -0.1083(3) -0.5455(2) 0.0292(8) Uani 1 1 d .
H36C H -0.3923 -0.1215 -0.6019 0.035 Uiso 1 1 calc R
H36B H -0.2490 -0.0809 -0.5556 0.035 Uiso 1 1 calc R
H36A H -0.3765 -0.0519 -0.5061 0.035 Uiso 1 1 calc R
C17 C -0.4841(3) -0.5101(3) -0.2901(2) 0.0271(8) Uani 1 1 d .
H17A H -0.5545 -0.5474 -0.3284 0.033 Uiso 1 1 calc R
C34 C 0.0457(4) -0.1399(3) -0.5478(2) 0.0292(8) Uani 1 1 d .
H34A H -0.0239 -0.1959 -0.5717 0.035 Uiso 1 1 calc R
H34B H 0.1284 -0.1613 -0.5713 0.035 Uiso 1 1 calc R
H34C H 0.0210 -0.0661 -0.5649 0.035 Uiso 1 1 calc R
C20 C -0.1183(4) -0.6569(3) -0.2516(2) 0.0295(8) Uani 1 1 d .
H20C H -0.0262 -0.6762 -0.2377 0.035 Uiso 1 1 calc R
H20B H -0.1339 -0.6456 -0.3141 0.035 Uiso 1 1 calc R
H20A H -0.1763 -0.7182 -0.2394 0.035 Uiso 1 1 calc R
C31 C 0.1426(3) -0.4287(3) -0.4285(3) 0.0293(8) Uani 1 1 d .
H31A H 0.1527 -0.4980 -0.4634 0.035 Uiso 1 1 calc R
C35 C 0.1868(4) -0.4087(3) -0.1542(3) 0.0312(8) Uani 1 1 d .
H35A H 0.2624 -0.4492 -0.1746 0.037 Uiso 1 1 calc R
H35B H 0.1069 -0.4566 -0.1689 0.037 Uiso 1 1 calc R
H35C H 0.2017 -0.3891 -0.0902 0.037 Uiso 1 1 calc R
C37 C -0.4910(4) -0.2673(3) -0.4873(3) 0.0324(8) Uani 1 1 d .
H37C H -0.5423 -0.2669 -0.5449 0.039 Uiso 1 1 calc R
H37B H -0.5243 -0.2107 -0.4447 0.039 Uiso 1 1 calc R
H37A H -0.4993 -0.3418 -0.4671 0.039 Uiso 1 1 calc R

loop_
_atom_site_aniso_label
_atom_site_aniso_U_11
_atom_site_aniso_U_22
_atom_site_aniso_U_33
_atom_site_aniso_U_23
_atom_site_aniso_U_13
_atom_site_aniso_U_12
Pd1 0.01651(11) 0.01512(11) 0.01320(11) -0.00089(8) -0.00093(9) 0.00289(8)
S1 0.0160(3) 0.0165(3) 0.0186(4) 0.0021(3) 0.0009(3) 0.0034(3)
P1 0.0121(3) 0.0149(4) 0.0132(4) 0.0001(3) 0.0009(3) 0.0022(3)
S2 0.0267(4) 0.0234(4) 0.0173(4) -0.0018(3) -0.0042(3) 0.0080(3)
O3 0.0212(11) 0.0240(12) 0.0222(12) -0.0009(10) -0.0032(10) -0.0019(9)
O6 0.0306(13) 0.0252(12) 0.0171(11) 0.0013(9) 0.0076(10) 0.0070(10)
O4 0.0208(11) 0.0184(11) 0.0217(11) -0.0029(9) -0.0018(9) 0.0049(9)
O5 0.0154(10) 0.0171(11) 0.0274(12) -0.0026(9) 0.0000(9) 0.0028(8)
O1 0.0178(11) 0.0174(10) 0.0213(11) 0.0026(9) 0.0055(9) 0.0049(8)
O2 0.0326(13) 0.0169(11) 0.0280(13) 0.0030(10) 0.0014(11) 0.0060(9)
O7 0.0221(11) 0.0233(12) 0.0257(12) 0.0068(10) 0.0053(10) 0.0049(9)
O8 0.0437(16) 0.0343(14) 0.0204(12) -0.0062(11) -0.0043(12) 0.0165(12)
C22 0.0134(13) 0.0176(14) 0.0140(14) -0.0005(11) 0.0019(11) 0.0011(11)
C27 0.0135(13) 0.0210(15) 0.0189(15) -0.0013(12) 0.0029(12) 0.0016(11)
C8 0.0136(13) 0.0150(13) 0.0165(14) 0.0005(11) 0.0023(12) 0.0046(11)
C33 0.0134(14) 0.0219(15) 0.0276(17) 0.0018(13) 0.0037(13) 0.0001(12)
C23 0.0146(13) 0.0186(14) 0.0151(14) 0.0015(12) 0.0024(12) 0.0023(11)
C14 0.0141(13) 0.0171(14) 0.0166(14) 0.0018(12) -0.0006(12) -0.0003(11)
C12 0.0168(14) 0.0215(15) 0.0173(15) -0.0014(12) 0.0001(12) 0.0035(12)
C2 0.0123(13) 0.0185(14) 0.0149(14) -0.0021(11) 0.0026(11) -0.0018(11)
C10 0.0195(15) 0.0175(14) 0.0203(15) 0.0017(12) 0.0023(13) 0.0019(12)
C9 0.0152(14) 0.0172(14) 0.0157(14) -0.0023(12) 0.0027(12) 0.0027(11)
C7 0.0145(14) 0.0201(15) 0.0185(15) -0.0005(12) 0.0011(12) 0.0000(11)
C13 0.0132(13) 0.0176(14) 0.0161(14) 0.0004(11) 0.0008(12) -0.0008(11)
C15 0.0180(15) 0.0199(15) 0.0184(15) 0.0010(12) 0.0005(13) 0.0008(12)
C11 0.0248(16) 0.0189(15) 0.0168(15) 0.0034(12) 0.0028(13) 0.0054(12)
C21 0.0136(14) 0.0227(16) 0.0323(18) 0.0018(14) 0.0033(14) 0.0033(12)
C19 0.0169(14) 0.0180(15) 0.0210(16) -0.0017(12) -0.0001(13) -0.0015(11)
C18 0.0140(14) 0.0283(17) 0.0314(19) -0.0028(15) -0.0020(14) -0.0002(12)
C24 0.0150(14) 0.0259(16) 0.0215(16) 0.0042(13) 0.0049(13) 0.0015(12)
C28 0.0148(14) 0.0185(14) 0.0223(16) 0.0006(12) 0.0051(12) 0.0027(11)
C16 0.0243(16) 0.0193(15) 0.0253(17) -0.0052(13) -0.0023(14) -0.0008(13)
C1 0.0228(16) 0.0177(15) 0.0199(16) 0.0010(12) 0.0034(13) 0.0038(12)
C29 0.0213(15) 0.0244(16) 0.0231(16) 0.0014(13) 0.0063(14) 0.0059(13)
C4 0.0170(15) 0.0234(16) 0.0257(17) 0.0000(13) 0.0043(13) 0.0053(12)
C32 0.0195(15) 0.0198(16) 0.037(2) 0.0006(14) 0.0033(15) 0.0051(12)
C3 0.0148(14) 0.0152(14) 0.0213(15) -0.0019(12) 0.0027(12) -0.0007(11)
C26 0.0223(16) 0.0227(16) 0.0203(16) 0.0001(13) 0.0010(13) -0.0026(12)
C6 0.0195(15) 0.0272(16) 0.0166(15) -0.0029(13) 0.0039(13) 0.0010(12)
C25 0.0192(15) 0.0267(17) 0.0257(17) 0.0013(14) 0.0028(14) -0.0031(13)
C5 0.0192(15) 0.0292(17) 0.0245(17) -0.0062(14) 0.0040(14) 0.0050(13)
C30 0.0304(18) 0.0301(18) 0.0254(18) -0.0045(15) 0.0071(15) 0.0078(15)
C36 0.035(2) 0.0311(19) 0.0222(17) 0.0053(15) -0.0004(16) 0.0125(15)
C17 0.0196(16) 0.0266(17) 0.0311(19) -0.0054(15) -0.0067(14) -0.0056(13)
C34 0.034(2) 0.035(2) 0.0185(16) 0.0016(15) 0.0072(15) 0.0041(16)
C20 0.0322(19) 0.0260(18) 0.0272(18) -0.0068(15) -0.0037(16) 0.0136(14)
C31 0.0258(17) 0.0230(17) 0.038(2) -0.0059(15) 0.0080(16) 0.0080(14)
C35 0.0337(19) 0.0307(19) 0.035(2) 0.0168(16) 0.0130(17) 0.0128(15)
C37 0.0302(19) 0.038(2) 0.0261(19) -0.0003(16) -0.0051(16) -0.0018(16)

loop_
_atom_type_symbol
_atom_type_description
_atom_type_scat_dispersion_real
_atom_type_scat_dispersion_imag
_atom_type_scat_source
C C 0.0033 0.0016 'International Tables Vol C Tables 4.2.6.8 and 6.1.1.4'
H H 0.0000 0.0000 'International Tables Vol C Tables 4.2.6.8 and 6.1.1.4'
O O 0.0106 0.0060 'International Tables Vol C Tables 4.2.6.8 and 6.1.1.4'
P P 0.1023 0.0942 'International Tables Vol C Tables 4.2.6.8 and 6.1.1.4'
S S 0.1246 0.1234 'International Tables Vol C Tables 4.2.6.8 and 6.1.1.4'
Pd Pd -0.9988 1.0072 'International Tables Vol C Tables 4.2.6.8 and 6.1.1.4'

loop_
_geom_angle_atom_site_label_1
_geom_angle_atom_site_label_2
_geom_angle_atom_site_label_3
_geom_angle
C1 Pd1 O1 171.07(11)
C1 Pd1 P1 98.01(10)
O1 Pd1 P1 81.30(6)
C1 Pd1 S2 86.76(10)
O1 Pd1 S2 94.65(7)
P1 Pd1 S2 173.63(3)
O2 S1 O3 114.13(15)
O2 S1 O1 111.71(14)
O3 S1 O1 111.89(13)
O2 S1 C3 106.83(14)
O3 S1 C3 105.54(14)
O1 S1 C3 106.08(14)
C8 P1 C22 105.25(14)
C8 P1 C2 101.38(13)
C22 P1 C2 102.18(13)
C8 P1 Pd1 128.66(10)
C22 P1 Pd1 105.29(10)
C2 P1 Pd1 111.15(10)
O8 S2 C36 107.97(17)
O8 S2 C37 108.65(18)
C36 S2 C37 100.51(19)
O8 S2 Pd1 120.93(11)
C36 S2 Pd1 109.82(13)
C37 S2 Pd1 107.04(13)
C29 O6 C34 116.8(3)
C15 O4 C20 117.0(3)
C19 O5 C21 117.1(3)
S1 O1 Pd1 115.23(12)
C33 O7 C35 116.5(3)
C27 C22 C23 119.0(3)
C27 C22 P1 119.0(2)
C23 C22 P1 121.9(2)
C26 C27 C22 122.1(3)
C13 C8 C9 118.6(3)
C13 C8 P1 116.0(2)
C9 C8 P1 125.1(2)
O7 C33 C32 123.3(3)
O7 C33 C28 115.3(3)
C32 C33 C28 121.4(3)
C24 C23 C22 117.9(3)
C24 C23 C28 115.9(3)
C22 C23 C28 126.2(3)
C19 C14 C15 117.4(3)
C19 C14 C9 122.3(3)
C15 C14 C9 120.2(3)
C13 C12 C11 119.3(3)
C7 C2 C3 117.1(3)
C7 C2 P1 118.7(2)
C3 C2 P1 124.2(2)
C11 C10 C9 122.6(3)
C10 C9 C8 117.8(3)
C10 C9 C14 115.7(3)
C8 C9 C14 126.4(3)
C6 C7 C2 122.0(3)
C12 C13 C8 122.2(3)
O4 C15 C16 123.0(3)
O4 C15 C14 115.0(3)
C16 C15 C14 121.9(3)
C10 C11 C12 119.4(3)
O5 C19 C18 124.1(3)
O5 C19 C14 114.3(3)
C18 C19 C14 121.6(3)
C19 C18 C17 119.2(3)
C25 C24 C23 122.3(3)
C33 C28 C29 117.8(3)
C33 C28 C23 121.6(3)
C29 C28 C23 120.0(3)
C17 C16 C15 118.7(3)
O6 C29 C30 123.4(3)
O6 C29 C28 115.6(3)
C30 C29 C28 121.0(3)
C5 C4 C3 121.1(3)
C31 C32 C33 119.4(3)
C4 C3 C2 120.5(3)
C4 C3 S1 114.2(2)
C2 C3 S1 125.2(2)
C27 C26 C25 118.8(3)
C5 C6 C7 120.1(3)
C24 C25 C26 119.9(3)
C4 C5 C6 119.2(3)
C31 C30 C29 119.4(3)
C16 C17 C18 121.1(3)
C32 C31 C30 121.0(3)

loop_
_geom_bond_atom_site_label_1
_geom_bond_atom_site_label_2
_geom_bond_distance
Pd1 C1 2.014(3)
Pd1 O1 2.178(2)
Pd1 P1 2.2805(9)
Pd1 S2 2.3232(9)
S1 O2 1.444(2)
S1 O3 1.454(2)
S1 O1 1.475(2)
S1 C3 1.781(3)
P1 C8 1.836(3)
P1 C22 1.850(3)
P1 C2 1.864(3)
S2 O8 1.478(2)
S2 C36 1.772(4)
S2 C37 1.777(4)
O6 C29 1.368(4)
O6 C34 1.444(4)
O4 C15 1.376(4)
O4 C20 1.432(4)
O5 C19 1.364(4)
O5 C21 1.436(4)
O7 C33 1.371(4)
O7 C35 1.430(4)
C22 C27 1.396(4)
C22 C23 1.413(4)
C27 C26 1.388(4)
C8 C13 1.402(4)
C8 C9 1.413(4)
C33 C32 1.393(4)
C33 C28 1.398(5)
C23 C24 1.400(4)
C23 C28 1.497(4)
C14 C19 1.400(4)
C14 C15 1.406(4)
C14 C9 1.490(4)
C12 C13 1.383(4)
C12 C11 1.384(4)
C2 C7 1.401(4)
C2 C3 1.409(4)
C10 C11 1.383(5)
C10 C9 1.402(5)
C7 C6 1.393(4)
C15 C16 1.391(4)
C19 C18 1.388(4)
C18 C17 1.391(5)
C24 C25 1.376(5)
C28 C29 1.408(5)
C16 C17 1.389(5)
C29 C30 1.396(4)
C4 C5 1.380(5)
C4 C3 1.402(4)
C32 C31 1.381(5)
C26 C25 1.390(4)
C6 C5 1.386(5)
C30 C31 1.385(5)

loop_
_geom_torsion_atom_site_label_1
_geom_torsion_atom_site_label_2
_geom_torsion_atom_site_label_3
_geom_torsion_atom_site_label_4
_geom_torsion
C1 Pd1 P1 C8 -16.32(15)
O1 Pd1 P1 C8 172.68(13)
S2 Pd1 P1 C8 121.9(3)
C1 Pd1 P1 C22 108.30(13)
O1 Pd1 P1 C22 -62.70(11)
S2 Pd1 P1 C22 -113.4(3)
C1 Pd1 P1 C2 -141.80(14)
O1 Pd1 P1 C2 47.20(12)
S2 Pd1 P1 C2 -3.5(4)
C1 Pd1 S2 O8 -34.73(17)
O1 Pd1 S2 O8 136.43(16)
P1 Pd1 S2 O8 -173.4(3)
C1 Pd1 S2 C36 -161.47(16)
O1 Pd1 S2 C36 9.69(14)
P1 Pd1 S2 C36 59.9(4)
C1 Pd1 S2 C37 90.27(17)
O1 Pd1 S2 C37 -98.57(15)
P1 Pd1 S2 C37 -48.4(4)
O2 S1 O1 Pd1 -167.98(13)
O3 S1 O1 Pd1 -38.63(18)
C3 S1 O1 Pd1 75.97(16)
C1 Pd1 O1 S1 -169.0(7)
P1 Pd1 O1 S1 -82.81(13)
S2 Pd1 O1 S1 92.25(13)
C8 P1 C22 C27 -95.3(3)
C2 P1 C22 C27 10.2(3)
Pd1 P1 C22 C27 126.4(2)
C8 P1 C22 C23 89.1(3)
C2 P1 C22 C23 -165.4(3)
Pd1 P1 C22 C23 -49.2(3)
C23 C22 C27 C26 0.1(5)
P1 C22 C27 C26 -175.6(3)
C22 P1 C8 C13 25.4(2)
C2 P1 C8 C13 -80.7(2)
Pd1 P1 C8 C13 150.08(17)
C22 P1 C8 C9 -160.4(2)
C2 P1 C8 C9 93.4(3)
Pd1 P1 C8 C9 -35.8(3)
C35 O7 C33 C32 -11.4(4)
C35 O7 C33 C28 171.2(3)
C27 C22 C23 C24 -1.0(5)
P1 C22 C23 C24 174.6(2)
C27 C22 C23 C28 178.3(3)
P1 C22 C23 C28 -6.1(5)
C8 P1 C2 C7 14.0(3)
C22 P1 C2 C7 -94.5(3)
Pd1 P1 C2 C7 153.6(2)
C8 P1 C2 C3 -166.5(3)
C22 P1 C2 C3 85.0(3)
Pd1 P1 C2 C3 -26.9(3)
C11 C10 C9 C8 -0.2(4)
C11 C10 C9 C14 178.7(3)
C13 C8 C9 C10 1.6(4)
P1 C8 C9 C10 -172.4(2)
C13 C8 C9 C14 -177.2(3)
P1 C8 C9 C14 8.8(4)
C19 C14 C9 C10 115.9(3)
C15 C14 C9 C10 -60.1(4)
C19 C14 C9 C8 -65.3(4)
C15 C14 C9 C8 118.7(3)
C3 C2 C7 C6 -0.4(5)
P1 C2 C7 C6 179.1(2)
C11 C12 C13 C8 -0.4(4)
C9 C8 C13 C12 -1.3(4)
P1 C8 C13 C12 173.3(2)
C20 O4 C15 C16 12.2(5)
C20 O4 C15 C14 -166.4(3)
C19 C14 C15 O4 178.1(3)
C9 C14 C15 O4 -5.7(4)
C19 C14 C15 C16 -0.5(5)
C9 C14 C15 C16 175.7(3)
C9 C10 C11 C12 -1.5(5)
C13 C12 C11 C10 1.8(4)
C21 O5 C19 C18 -4.0(5)
C21 O5 C19 C14 176.9(3)
C15 C14 C19 O5 176.5(3)
C9 C14 C19 O5 0.4(4)
C15 C14 C19 C18 -2.6(5)
C9 C14 C19 C18 -178.8(3)
O5 C19 C18 C17 -175.3(3)
C14 C19 C18 C17 3.7(5)
C22 C23 C24 C25 0.9(5)
C28 C23 C24 C25 -178.4(3)
O7 C33 C28 C29 176.4(3)
C32 C33 C28 C29 -1.0(5)
O7 C33 C28 C23 5.2(4)
C32 C33 C28 C23 -172.2(3)
C24 C23 C28 C33 102.7(4)
C22 C23 C28 C33 -76.6(4)
C24 C23 C28 C29 -68.4(4)
C22 C23 C28 C29 112.3(4)
O4 C15 C16 C17 -176.1(3)
C14 C15 C16 C17 2.4(5)
C34 O6 C29 C30 -1.7(5)
C34 O6 C29 C28 178.9(3)
C33 C28 C29 O6 179.5(3)
C23 C28 C29 O6 -9.1(4)
C33 C28 C29 C30 0.1(5)
C23 C28 C29 C30 171.5(3)
O7 C33 C32 C31 -175.7(3)
C28 C33 C32 C31 1.5(5)
C5 C4 C3 C2 -1.1(5)
C5 C4 C3 S1 174.4(3)
C7 C2 C3 C4 1.7(4)
P1 C2 C3 C4 -177.8(2)
C7 C2 C3 S1 -173.4(2)
P1 C2 C3 S1 7.2(4)
O2 S1 C3 C4 37.5(3)
O3 S1 C3 C4 -84.3(3)
O1 S1 C3 C4 156.8(2)
O2 S1 C3 C2 -147.2(3)
O3 S1 C3 C2 91.0(3)
O1 S1 C3 C2 -27.9(3)
C22 C27 C26 C25 0.8(5)
C2 C7 C6 C5 -1.4(5)
C23 C24 C25 C26 0.0(5)
C27 C26 C25 C24 -0.9(5)
C3 C4 C5 C6 -0.7(5)
C7 C6 C5 C4 1.9(5)
O6 C29 C30 C31 -179.0(3)
C28 C29 C30 C31 0.3(5)
C15 C16 C17 C18 -1.3(6)
C19 C18 C17 C16 -1.7(6)
C33 C32 C31 C30 -1.1(5)
C29 C30 C31 C32 0.3(5)

loop_
_platon_squeeze_void_nr
_platon_squeeze_void_average_x
_platon_squeeze_void_average_y
_platon_squeeze_void_average_z
_platon_squeeze_void_volume
_platon_squeeze_void_count_electrons
_platon_squeeze_void_content
1 0.500 0.500 1.000 168 60 ' '
